data_4307694
loop_
_publ_author_name
'Patricia Antunes'
'Rita Delgado'
'Michael G. B. Drew'
'Vitor F\'elix'
'Helmut Maecke'

_publ_contact_author_address
;
Instituto de Tecnologia Qu\'mica e Biol\'ogica, UNL, 
Apartado 127, 2781-901 Oeiras, Portugal
;
_publ_contact_author_email vfelix@dq.ua.pt
_publ_contact_author_fax 351-214411277
_publ_contact_author_name 'Rita Delgado'
_publ_contact_author_phone '51-214469737 '
_publ_section_title
;
Copper Complexes of New Benzodioxotetraaza Macrocycles with Potential
Applications in Nuclear Medicine
;
_journal_name_full 'Inorganic Chemistry'
_journal_page_first 3144
_journal_page_last 3153
_journal_paper_doi 10.1021/ic062172o
_journal_volume 46
_journal_year 2007
_chemical_formula_sum 'C12 H16 N4 O2'
_chemical_formula_weight 248.29
_chemical_name_systematic
; 
 ? 
;
_space_group_IT_number 14
_symmetry_cell_setting monoclinic
_symmetry_space_group_name_Hall '-P 2yab'
_symmetry_space_group_name_H-M 'P 1 21/a 1'
_atom_sites_solution_hydrogens geom
_atom_sites_solution_primary direct
_atom_sites_solution_secondary difmap
_audit_creation_method SHELXL-97
_cell_angle_alpha 90.00
_cell_angle_beta 103.570(13)
_cell_angle_gamma 90.00
_cell_formula_units_Z 4
_cell_length_a 9.1455(13)
_cell_length_b 8.4625(12)
_cell_length_c 15.810(2)
_cell_measurement_temperature 150(2)
_cell_volume 1189.4(3)
_computing_cell_refinement 'Crysalis, Oxford Diffraction'
_computing_data_collection 'Crysalis, Oxford Diffraction'
_computing_data_reduction 'Crysalis, Oxford Diffraction'
_computing_molecular_graphics PLATON(Spek,2004)
_computing_structure_refinement 'SHELXL-97 (Sheldrick, 1997)'
_computing_structure_solution 'SHELXS-97 (Sheldrick, 1990)'
_diffrn_ambient_temperature 150(2)
_diffrn_measured_fraction_theta_full 0.923
_diffrn_measured_fraction_theta_max 0.923
_diffrn_measurement_device_type 'Oxford Diffaction X-Calibur System'
_diffrn_measurement_method '321 frames, counting time 3 s.'
_diffrn_radiation_monochromator graphite
_diffrn_radiation_source 'fine-focus sealed tube'
_diffrn_radiation_type MoK\a
_diffrn_radiation_wavelength 0.71073
_diffrn_reflns_av_R_equivalents 0.0242
_diffrn_reflns_av_sigmaI/netI 0.0540
_diffrn_reflns_limit_h_max 12
_diffrn_reflns_limit_h_min -8
_diffrn_reflns_limit_k_max 11
_diffrn_reflns_limit_k_min -10
_diffrn_reflns_limit_l_max 14
_diffrn_reflns_limit_l_min -22
_diffrn_reflns_number 7489
_diffrn_reflns_theta_full 30.07
_diffrn_reflns_theta_max 30.07
_diffrn_reflns_theta_min 2.75
_exptl_absorpt_coefficient_mu 0.098
_exptl_absorpt_correction_type 'not corrected'
_exptl_crystal_density_diffrn 1.387
_exptl_crystal_density_method 'not measured'
_exptl_crystal_F_000 528
_refine_diff_density_max 0.495
_refine_diff_density_min -0.454
_refine_diff_density_rms 0.118
_refine_ls_extinction_coef 0.023(7)
_refine_ls_extinction_expression Fc^*^=kFc[1+0.001xFc^2^\l^3^/sin(2\q)]^-1/4^
_refine_ls_extinction_method SHELXL
_refine_ls_goodness_of_fit_ref 1.180
_refine_ls_hydrogen_treatment mixed
_refine_ls_matrix_type full
_refine_ls_number_parameters 176
_refine_ls_number_reflns 3422
_refine_ls_number_restraints 5
_refine_ls_restrained_S_all 1.179
_refine_ls_R_factor_all 0.1367
_refine_ls_R_factor_gt 0.1060
_refine_ls_shift/su_max 0.000
_refine_ls_shift/su_mean 0.000
_refine_ls_structure_factor_coef Fsqd
_refine_ls_weighting_details 'w=1/[\s^2^(Fo^2^)+(0.1173P)^2^+4.1568P] where P=(Fo^2^+2Fc^2^)/3'
_refine_ls_weighting_scheme calc
_refine_ls_wR_factor_gt 0.3150
_refine_ls_wR_factor_ref 0.3254
_reflns_number_gt 2384
_reflns_number_total 3422
_reflns_threshold_expression >2sigma(I)
_cod_data_source_file ic062172osi20070208_120913_2.cif
_cod_data_source_block compound_1
_cod_depositor_comments
;
The following automatic conversions were performed:
'_symmetry_cell_setting' value 'Monoclinic' changed to 'monoclinic'
according to '/home/saulius/struct/CIF-dictionaries/cif_core.dic'
dictionary named 'cif_core.dic' version 2.4.1 from 2010-06-29.

Automatic conversion script
Id: cif_fix_enum 1527 2010-12-29 10:47:43Z saulius 

The following automatic conversions were performed:

'_refine_ls_weighting_scheme' value 'calc
w=1/[\s^2^(Fo^2^)+(0.1173P)^2^+4.1568P] where P=(Fo^2^+2Fc^2^)/3' was
changed to 'calc'. New tag '_refine_ls_weighting_details' was
created. The value of the new tag was set to
'w=1/[\s^2^(Fo^2^)+(0.1173P)^2^+4.1568P] where P=(Fo^2^+2Fc^2^)/3'.

Automatic conversion script
Id: cif_fix_values 3143 2015-03-26 13:38:13Z robertas 
;
_cod_database_code 4307694

loop_
_symmetry_equiv_pos_as_xyz
'x, y, z'
'-x+1/2, y+1/2, -z'
'-x, -y, -z'
'x-1/2, -y-1/2, z'

loop_
_atom_site_label
_atom_site_type_symbol
_atom_site_fract_x
_atom_site_fract_y
_atom_site_fract_z
_atom_site_U_iso_or_equiv
_atom_site_adp_type
_atom_site_occupancy
_atom_site_calc_flag
_atom_site_refinement_flags
_atom_site_disorder_assembly
_atom_site_disorder_group
C2 C 0.7333(5) 1.1077(5) 0.3281(3) 0.0234(8) Uani 1 d . . .
C3 C 0.8820(5) 1.0836(5) 0.3910(3) 0.0253(8) Uani 1 d D . .
H3A H 0.9574 1.1473 0.3728 0.030 Uiso 1 calc R . .
H3B H 0.8748 1.1202 0.4480 0.030 Uiso 1 calc R . .
C5 C 0.8196(5) 0.8108(5) 0.4232(3) 0.0312(10) Uani 1 d D . .
H5A H 0.7195 0.8309 0.3876 0.037 Uiso 1 calc R . .
H5B H 0.8183 0.8272 0.4837 0.037 Uiso 1 calc R . .
C6 C 0.8678(5) 0.6416(5) 0.4093(3) 0.0286(9) Uani 1 d . . .
H6A H 0.9696 0.6256 0.4434 0.034 Uiso 1 calc R . .
H6B H 0.8029 0.5690 0.4309 0.034 Uiso 1 calc R . .
C8 C 0.7271(5) 0.5253(5) 0.2724(3) 0.0313(10) Uani 1 d . . .
H8A H 0.6831 0.4714 0.3145 0.038 Uiso 1 calc R . .
H8B H 0.7553 0.4451 0.2353 0.038 Uiso 1 calc R . .
C9 C 0.6074(5) 0.6285(5) 0.2167(3) 0.0268(9) Uani 1 d . . .
C11 C 0.5573(5) 0.8942(5) 0.1531(3) 0.0233(8) Uani 1 d . . .
C12 C 0.4237(6) 0.8690(6) 0.0899(3) 0.0355(11) Uani 1 d . . .
H12 H 0.3957 0.7665 0.0719 0.043 Uiso 1 calc R . .
C13 C 0.3364(6) 0.9890(6) 0.0553(3) 0.0324(10) Uani 1 d . . .
H13 H 0.2497 0.9682 0.0126 0.039 Uiso 1 calc R . .
C14 C 0.3708(6) 1.1471(6) 0.0812(3) 0.0363(11) Uani 1 d . . .
H14 H 0.3061 1.2292 0.0580 0.044 Uiso 1 calc R . .
C15 C 0.5036(6) 1.1758(6) 0.1419(3) 0.0349(10) Uani 1 d . . .
H15 H 0.5296 1.2791 0.1592 0.042 Uiso 1 calc R . .
C16 C 0.6000(5) 1.0513(5) 0.1782(3) 0.0270(9) Uani 1 d . . .
O2 O 0.6125(4) 1.1403(4) 0.3503(2) 0.0296(7) Uani 1 d . . .
O9 O 0.4728(4) 0.5829(4) 0.1934(2) 0.0329(8) Uani 1 d . . .
N1 N 0.7329(4) 1.0818(4) 0.2436(2) 0.0250(8) Uani 1 d D . .
N4 N 0.9309(4) 0.9189(4) 0.3976(2) 0.0227(7) Uani 1 d D . .
N7 N 0.8622(4) 0.6035(5) 0.3187(2) 0.0284(8) Uani 1 d D . .
N10 N 0.6516(4) 0.7723(4) 0.1964(2) 0.0263(8) Uani 1 d D . .
H1 H 0.818(4) 1.040(6) 0.243(4) 0.032 Uiso 1 d D . .
H4 H 0.920(6) 0.894(2) 0.3454(14) 0.032 Uiso 1 d D . .
H7 H 0.818(6) 0.692(4) 0.304(3) 0.032 Uiso 1 d D . .
H10 H 0.735(4) 0.801(6) 0.230(3) 0.032 Uiso 1 d D . .

loop_
_atom_site_aniso_label
_atom_site_aniso_U_11
_atom_site_aniso_U_22
_atom_site_aniso_U_33
_atom_site_aniso_U_23
_atom_site_aniso_U_13
_atom_site_aniso_U_12
C2 0.024(2) 0.0197(18) 0.0261(19) 0.0003(15) 0.0052(16) 0.0001(15)
C3 0.025(2) 0.0227(19) 0.0280(19) -0.0004(15) 0.0049(16) -0.0003(15)
C5 0.032(2) 0.028(2) 0.033(2) -0.0002(18) 0.0063(18) 0.0007(18)
C6 0.025(2) 0.027(2) 0.033(2) 0.0032(17) 0.0041(17) -0.0020(16)
C8 0.032(2) 0.024(2) 0.038(2) 0.0006(18) 0.0071(19) -0.0002(17)
C9 0.027(2) 0.024(2) 0.030(2) -0.0008(16) 0.0072(17) -0.0006(16)
C11 0.024(2) 0.0207(18) 0.0252(18) 0.0014(15) 0.0065(16) -0.0006(15)
C12 0.040(3) 0.028(2) 0.038(2) 0.0010(19) 0.008(2) 0.0008(19)
C13 0.032(2) 0.030(2) 0.034(2) -0.0017(18) 0.0067(19) 0.0007(18)
C14 0.035(3) 0.033(2) 0.040(3) 0.003(2) 0.007(2) 0.001(2)
C15 0.036(3) 0.032(2) 0.035(2) 0.0011(19) 0.006(2) 0.0041(19)
C16 0.027(2) 0.024(2) 0.029(2) 0.0001(16) 0.0051(17) -0.0001(16)
O2 0.0254(16) 0.0306(16) 0.0331(16) -0.0004(13) 0.0075(13) 0.0008(12)
O9 0.0316(18) 0.0294(16) 0.0375(17) 0.0018(13) 0.0075(14) -0.0035(13)
N1 0.0229(18) 0.0246(17) 0.0276(17) -0.0010(14) 0.0065(14) 0.0014(14)
N4 0.0206(16) 0.0200(16) 0.0269(16) -0.0001(13) 0.0045(14) 0.0002(13)
N7 0.0276(19) 0.0263(18) 0.0315(19) 0.0020(15) 0.0070(15) 0.0000(15)
N10 0.0264(19) 0.0227(17) 0.0299(18) -0.0007(14) 0.0064(15) -0.0009(14)

loop_
_atom_type_symbol
_atom_type_description
_atom_type_scat_dispersion_real
_atom_type_scat_dispersion_imag
_atom_type_scat_source
C C 0.0033 0.0016 'International Tables Vol C Tables 4.2.6.8 and 6.1.1.4'
H H 0.0000 0.0000 'International Tables Vol C Tables 4.2.6.8 and 6.1.1.4'
O O 0.0106 0.0060 'International Tables Vol C Tables 4.2.6.8 and 6.1.1.4'
N N 0.0061 0.0033 'International Tables Vol C Tables 4.2.6.8 and 6.1.1.4'

loop_
_geom_angle_atom_site_label_1
_geom_angle_atom_site_label_2
_geom_angle_atom_site_label_3
_geom_angle
_geom_angle_site_symmetry_1
_geom_angle_site_symmetry_3
_geom_angle_publ_flag
O2 C2 N1 120.5(4) . . ?
O2 C2 C3 124.1(4) . . ?
N1 C2 C3 115.2(4) . . ?
N4 C3 C2 113.1(3) . . ?
N4 C3 H3A 109.0 . . ?
C2 C3 H3A 109.0 . . ?
N4 C3 H3B 109.0 . . ?
C2 C3 H3B 109.0 . . ?
H3A C3 H3B 107.8 . . ?
N4 C5 C6 107.3(4) . . ?
N4 C5 H5A 110.2 . . ?
C6 C5 H5A 110.2 . . ?
N4 C5 H5B 110.2 . . ?
C6 C5 H5B 110.2 . . ?
H5A C5 H5B 108.5 . . ?
N7 C6 C5 113.8(4) . . ?
N7 C6 H6A 108.8 . . ?
C5 C6 H6A 108.8 . . ?
N7 C6 H6B 108.8 . . ?
C5 C6 H6B 108.8 . . ?
H6A C6 H6B 107.7 . . ?
N7 C8 C9 116.6(4) . . ?
N7 C8 H8A 108.1 . . ?
C9 C8 H8A 108.1 . . ?
N7 C8 H8B 108.1 . . ?
C9 C8 H8B 108.1 . . ?
H8A C8 H8B 107.3 . . ?
O9 C9 N10 122.4(4) . . ?
O9 C9 C8 121.2(4) . . ?
N10 C9 C8 116.4(4) . . ?
C12 C11 N10 124.4(4) . . ?
C12 C11 C16 118.7(4) . . ?
N10 C11 C16 116.9(4) . . ?
C13 C12 C11 121.1(5) . . ?
C13 C12 H12 119.4 . . ?
C11 C12 H12 119.4 . . ?
C12 C13 C14 122.2(5) . . ?
C12 C13 H13 118.9 . . ?
C14 C13 H13 118.9 . . ?
C15 C14 C13 117.8(5) . . ?
C15 C14 H14 121.1 . . ?
C13 C14 H14 121.1 . . ?
C14 C15 C16 121.1(5) . . ?
C14 C15 H15 119.5 . . ?
C16 C15 H15 119.5 . . ?
C15 C16 C11 118.9(4) . . ?
C15 C16 N1 120.5(4) . . ?
C11 C16 N1 120.4(4) . . ?
C2 N1 C16 123.5(4) . . ?
C2 N1 H1 107(4) . . ?
C16 N1 H1 123(4) . . ?
C3 N4 C5 112.8(3) . . ?
C3 N4 H4 102(2) . . ?
C5 N4 H4 101(2) . . ?
C8 N7 C6 115.4(4) . . ?
C8 N7 H7 88(4) . . ?
C6 N7 H7 89(4) . . ?
C9 N10 C11 126.3(4) . . ?
C9 N10 H10 113(4) . . ?
C11 N10 H10 117(4) . . ?

loop_
_geom_bond_atom_site_label_1
_geom_bond_atom_site_label_2
_geom_bond_distance
_geom_bond_site_symmetry_2
_geom_bond_publ_flag
C2 O2 1.266(5) . ?
C2 N1 1.353(5) . ?
C2 C3 1.498(6) . ?
C3 N4 1.460(5) . ?
C3 H3A 0.9700 . ?
C3 H3B 0.9700 . ?
C5 N4 1.493(6) . ?
C5 C6 1.528(6) . ?
C5 H5A 0.9700 . ?
C5 H5B 0.9700 . ?
C6 N7 1.458(6) . ?
C6 H6A 0.9700 . ?
C6 H6B 0.9700 . ?
C8 N7 1.441(6) . ?
C8 C9 1.511(6) . ?
C8 H8A 0.9700 . ?
C8 H8B 0.9700 . ?
C9 O9 1.260(5) . ?
C9 N10 1.345(6) . ?
C11 C12 1.401(7) . ?
C11 N10 1.414(5) . ?
C11 C16 1.416(6) . ?
C12 C13 1.327(7) . ?
C12 H12 0.9300 . ?
C13 C14 1.413(7) . ?
C13 H13 0.9300 . ?
C14 C15 1.382(7) . ?
C14 H14 0.9300 . ?
C15 C16 1.406(6) . ?
C15 H15 0.9300 . ?
C16 N1 1.422(6) . ?
N1 H1 0.859(19) . ?
N4 H4 0.835(19) . ?
N7 H7 0.859(19) . ?
N10 H10 0.859(19) . ?

loop_
_cod_related_entry_id
_cod_related_entry_database
_cod_related_entry_code
1 ChemSpider 30660844
